data_1546446
loop_
_publ_author_name
'B\"oser, Richard'
'Haufe, Lisa Cathrin'
'Freytag, Matthias'
'Jones, P. G.'
'H\"orner, Gerald'
'Ren\'e, Frank'

_publ_section_title
;
 Completing the series of boron-nucleophilic cyanoborates: Boryl anions of
 type (NHC)&#x2212;B(CN)2&#x2212;
;
_journal_name_full 'Chem. Sci.'
_journal_paper_doi 10.1039/C7SC02238G
_journal_year 2017
_chemical_formula_sum 'C27 H39 B N2 S3'
_chemical_formula_weight 498.59
_chemical_name_systematic
; 
 ? 
;
_space_group_IT_number 19
_symmetry_cell_setting orthorhombic
_symmetry_space_group_name_Hall 'P 2ac 2ab'
_symmetry_space_group_name_H-M 'P 21 21 21'
_atom_sites_solution_hydrogens geom
_atom_sites_solution_primary direct
_atom_sites_solution_secondary difmap
_audit_creation_method SHELXL-97
_audit_update_record
;
2017-05-17 deposited with the CCDC.
2017-07-03 downloaded from the CCDC.
;
_cell_angle_alpha 90.00
_cell_angle_beta 90.00
_cell_angle_gamma 90.00
_cell_formula_units_Z 4
_cell_length_a 12.63216(10)
_cell_length_b 13.55052(10)
_cell_length_c 16.37821(10)
_cell_measurement_reflns_used 59171
_cell_measurement_temperature 130(2)
_cell_measurement_theta_max 76.0290
_cell_measurement_theta_min 4.2210
_cell_volume 2803.50(3)
_computing_cell_refinement
; 
CrysAlisPro, Agilent Technologies, 
Version 1.171.37.35 (release 13-08-2014 CrysAlis171 .NET) 
(compiled Aug 13 2014,18:06:01) 
;
_computing_data_collection
; 
CrysAlisPro, Agilent Technologies, 
Version 1.171.37.35 (release 13-08-2014 CrysAlis171 .NET) 
(compiled Aug 13 2014,18:06:01) 
;
_computing_data_reduction
; 
CrysAlisPro, Agilent Technologies, 
Version 1.171.37.35 (release 13-08-2014 CrysAlis171 .NET) 
(compiled Aug 13 2014,18:06:01) 
;
_computing_molecular_graphics 'Bruker XP'
_computing_publication_material SHELXL-97
_computing_structure_refinement 'SHELXL-97 (Sheldrick, 1997)'
_computing_structure_solution 'SHELXS-97 (Sheldrick, 1990)'
_diffrn_ambient_temperature 130(2)
_diffrn_detector_area_resol_mean 10.3543
_diffrn_measured_fraction_theta_full 1.000
_diffrn_measured_fraction_theta_max 0.998
_diffrn_measurement_device_type 'Oxford Diffraction Xcalibur, Atlas, Nova'
_diffrn_measurement_method '\w scans'
_diffrn_radiation_monochromator mirror
_diffrn_radiation_type 'Cu K\a'
_diffrn_radiation_wavelength 1.54184
_diffrn_reflns_av_R_equivalents 0.0620
_diffrn_reflns_av_sigmaI/netI 0.0207
_diffrn_reflns_limit_h_max 15
_diffrn_reflns_limit_h_min -15
_diffrn_reflns_limit_k_max 14
_diffrn_reflns_limit_k_min -16
_diffrn_reflns_limit_l_max 20
_diffrn_reflns_limit_l_min -20
_diffrn_reflns_number 74082
_diffrn_reflns_theta_full 75.00
_diffrn_reflns_theta_max 76.31
_diffrn_reflns_theta_min 4.23
_diffrn_source 'sealed X-ray tube'
_exptl_absorpt_coefficient_mu 2.533
_exptl_absorpt_correction_T_max 1.00000
_exptl_absorpt_correction_T_min 0.05508
_exptl_absorpt_correction_type multi-scan
_exptl_absorpt_process_details
; 
CrysAlisPro, Agilent Technologies, 
Version 1.171.37.35 (release 13-08-2014 CrysAlis171 .NET) 
(compiled Aug 13 2014,18:06:01) 
;
_exptl_crystal_colour colourless
_exptl_crystal_density_diffrn 1.181
_exptl_crystal_density_method 'not measured'
_exptl_crystal_description prism
_exptl_crystal_F_000 1072
_exptl_crystal_size_max 0.22
_exptl_crystal_size_mid 0.10
_exptl_crystal_size_min 0.08
_refine_diff_density_max 0.326
_refine_diff_density_min -0.252
_refine_diff_density_rms 0.038
_refine_ls_abs_structure_details 'Flack H D (1983), Acta Cryst. A39, 876-881'
_refine_ls_abs_structure_Flack 0.000(9)
_refine_ls_extinction_method none
_refine_ls_goodness_of_fit_ref 1.050
_refine_ls_hydrogen_treatment constr
_refine_ls_matrix_type full
_refine_ls_number_parameters 307
_refine_ls_number_reflns 5849
_refine_ls_number_restraints 0
_refine_ls_restrained_S_all 1.050
_refine_ls_R_factor_all 0.0258
_refine_ls_R_factor_gt 0.0256
_refine_ls_shift/su_max 0.000
_refine_ls_shift/su_mean 0.000
_refine_ls_structure_factor_coef Fsqd
_refine_ls_weighting_details 'calc w=1/[\s^2^(Fo^2^)+(0.0422P)^2^+0.5468P] where P=(Fo^2^+2Fc^2^)/3'
_refine_ls_weighting_scheme calc
_refine_ls_wR_factor_gt 0.0690
_refine_ls_wR_factor_ref 0.0693
_reflns_number_gt 5803
_reflns_number_total 5849
_reflns_threshold_expression >2sigma(I)
_cod_data_source_file c7sc02238g2.cif
_cod_data_source_block rene04
_cod_database_code 1546446

loop_
_symmetry_equiv_pos_as_xyz
'x, y, z'
'-x+1/2, -y, z+1/2'
'-x, y+1/2, -z+1/2'
'x+1/2, -y+1/2, -z'

loop_
_atom_site_label
_atom_site_type_symbol
_atom_site_fract_x
_atom_site_fract_y
_atom_site_fract_z
_atom_site_U_iso_or_equiv
_atom_site_adp_type
_atom_site_occupancy
_atom_site_symmetry_multiplicity
_atom_site_calc_flag
_atom_site_refinement_flags
S1 S 0.17100(2) 0.33542(2) 0.31674(2) 0.02437(8) Uani 1 1 d .
S2 S 0.39602(3) 0.41277(3) 0.36898(2) 0.02618(8) Uani 1 1 d .
S3 S 0.31975(3) 0.44891(2) 0.191001(19) 0.02293(8) Uani 1 1 d .
N1 N 0.38610(9) 0.17340(8) 0.30626(7) 0.0230(2) Uani 1 1 d .
N2 N 0.42621(9) 0.22847(8) 0.18711(7) 0.0223(2) Uani 1 1 d .
B1 B 0.31384(12) 0.35679(11) 0.28058(9) 0.0217(3) Uani 1 1 d .
C1 C 0.37298(10) 0.25294(10) 0.25631(8) 0.0206(3) Uani 1 1 d .
C2 C 0.44733(12) 0.10196(10) 0.26897(9) 0.0274(3) Uani 1 1 d .
H2 H 0.4679 0.0404 0.2918 0.033 Uiso 1 1 calc R
C3 C 0.47238(12) 0.13603(10) 0.19425(9) 0.0277(3) Uani 1 1 d .
H3 H 0.5137 0.1031 0.1541 0.033 Uiso 1 1 calc R
C4 C 0.34195(11) 0.15566(10) 0.38684(8) 0.0235(3) Uani 1 1 d .
C5 C 0.24202(11) 0.11128(10) 0.39209(9) 0.0255(3) Uani 1 1 d .
C6 C 0.20277(11) 0.09079(11) 0.46975(10) 0.0286(3) Uani 1 1 d .
H6 H 0.1348 0.0613 0.4748 0.034 Uiso 1 1 calc R
C7 C 0.25979(12) 0.11210(11) 0.53989(9) 0.0287(3) Uani 1 1 d .
C8 C 0.36108(12) 0.15190(11) 0.53144(9) 0.0285(3) Uani 1 1 d .
H8 H 0.4013 0.1656 0.5791 0.034 Uiso 1 1 calc R
C9 C 0.40489(11) 0.17215(10) 0.45526(9) 0.0266(3) Uani 1 1 d .
C10 C 0.17883(12) 0.08299(11) 0.31776(10) 0.0321(3) Uani 1 1 d .
H10A H 0.1785 0.0110 0.3120 0.048 Uiso 1 1 calc R
H10B H 0.2109 0.1127 0.2691 0.048 Uiso 1 1 calc R
H10C H 0.1060 0.1068 0.3237 0.048 Uiso 1 1 calc R
C11 C 0.21562(14) 0.08951(13) 0.62339(10) 0.0366(3) Uani 1 1 d .
H11A H 0.1389 0.1000 0.6232 0.055 Uiso 1 1 calc R
H11B H 0.2484 0.1332 0.6638 0.055 Uiso 1 1 calc R
H11C H 0.2309 0.0207 0.6374 0.055 Uiso 1 1 calc R
C12 C 0.51947(13) 0.20310(14) 0.44974(11) 0.0368(4) Uani 1 1 d .
H12A H 0.5412 0.2334 0.5014 0.055 Uiso 1 1 calc R
H12B H 0.5280 0.2509 0.4053 0.055 Uiso 1 1 calc R
H12C H 0.5636 0.1451 0.4389 0.055 Uiso 1 1 calc R
C13 C 0.44180(11) 0.28543(10) 0.11333(8) 0.0216(3) Uani 1 1 d .
C14 C 0.37149(11) 0.27315(11) 0.04850(9) 0.0261(3) Uani 1 1 d .
C15 C 0.39280(12) 0.32475(11) -0.02318(9) 0.0281(3) Uani 1 1 d .
H15 H 0.3457 0.3180 -0.0681 0.034 Uiso 1 1 calc R
C16 C 0.48075(12) 0.38598(11) -0.03133(9) 0.0257(3) Uani 1 1 d .
C17 C 0.54904(11) 0.39556(10) 0.03506(9) 0.0235(3) Uani 1 1 d .
H17 H 0.6085 0.4382 0.0307 0.028 Uiso 1 1 calc R
C18 C 0.53223(11) 0.34427(10) 0.10750(8) 0.0225(3) Uani 1 1 d .
C19 C 0.27630(13) 0.20661(14) 0.05367(10) 0.0370(4) Uani 1 1 d .
H19A H 0.2133 0.2461 0.0661 0.056 Uiso 1 1 calc R
H19B H 0.2872 0.1577 0.0969 0.056 Uiso 1 1 calc R
H19C H 0.2664 0.1727 0.0014 0.056 Uiso 1 1 calc R
C20 C 0.50119(13) 0.43996(12) -0.11006(9) 0.0326(3) Uani 1 1 d .
H20A H 0.4784 0.3989 -0.1561 0.049 Uiso 1 1 calc R
H20B H 0.5770 0.4540 -0.1150 0.049 Uiso 1 1 calc R
H20C H 0.4615 0.5021 -0.1103 0.049 Uiso 1 1 calc R
C21 C 0.61020(12) 0.35018(11) 0.17709(9) 0.0291(3) Uani 1 1 d .
H21A H 0.6443 0.2858 0.1845 0.044 Uiso 1 1 calc R
H21B H 0.5729 0.3686 0.2273 0.044 Uiso 1 1 calc R
H21C H 0.6641 0.4000 0.1647 0.044 Uiso 1 1 calc R
C22 C 0.09948(12) 0.31741(13) 0.22133(10) 0.0326(3) Uani 1 1 d .
H22A H 0.1201 0.3692 0.1818 0.039 Uiso 1 1 calc R
H22B H 0.1183 0.2525 0.1977 0.039 Uiso 1 1 calc R
C23 C -0.01824(15) 0.3220(2) 0.23622(14) 0.0591(6) Uani 1 1 d .
H23A H -0.0387 0.2694 0.2742 0.089 Uiso 1 1 calc R
H23B H -0.0559 0.3132 0.1844 0.089 Uiso 1 1 calc R
H23C H -0.0366 0.3862 0.2597 0.089 Uiso 1 1 calc R
C24 C 0.31184(16) 0.43580(16) 0.45660(10) 0.0464(5) Uani 1 1 d .
H24A H 0.2425 0.4619 0.4385 0.056 Uiso 1 1 calc R
H24B H 0.2995 0.3736 0.4869 0.056 Uiso 1 1 calc R
C25 C 0.3661(2) 0.5096(3) 0.51080(16) 0.0796(9) Uani 1 1 d .
H25A H 0.4315 0.4808 0.5325 0.119 Uiso 1 1 calc R
H25B H 0.3191 0.5273 0.5561 0.119 Uiso 1 1 calc R
H25C H 0.3832 0.5689 0.4791 0.119 Uiso 1 1 calc R
C26 C 0.24839(14) 0.55036(12) 0.23894(10) 0.0349(3) Uani 1 1 d .
H26A H 0.1736 0.5307 0.2470 0.042 Uiso 1 1 calc R
H26B H 0.2794 0.5634 0.2934 0.042 Uiso 1 1 calc R
C27 C 0.25197(17) 0.64293(13) 0.18948(12) 0.0445(4) Uani 1 1 d .
H27A H 0.3255 0.6649 0.1841 0.067 Uiso 1 1 calc R
H27B H 0.2104 0.6943 0.2167 0.067 Uiso 1 1 calc R
H27C H 0.2223 0.6303 0.1352 0.067 Uiso 1 1 calc R

loop_
_atom_site_aniso_label
_atom_site_aniso_U_11
_atom_site_aniso_U_22
_atom_site_aniso_U_33
_atom_site_aniso_U_23
_atom_site_aniso_U_13
_atom_site_aniso_U_12
S1 0.01930(14) 0.02601(15) 0.02782(15) 0.00008(12) 0.00334(12) 0.00050(12)
S2 0.02415(15) 0.02836(17) 0.02601(16) -0.00506(13) 0.00076(13) -0.00207(13)
S3 0.02433(15) 0.02061(14) 0.02384(14) 0.00169(12) 0.00289(12) 0.00337(12)
N1 0.0209(5) 0.0213(5) 0.0269(5) 0.0022(5) 0.0025(4) 0.0018(4)
N2 0.0228(5) 0.0191(5) 0.0250(5) -0.0006(4) 0.0024(4) 0.0006(4)
B1 0.0201(6) 0.0219(7) 0.0231(6) -0.0014(5) 0.0016(6) 0.0009(6)
C1 0.0180(6) 0.0212(6) 0.0227(6) 0.0004(5) 0.0002(5) -0.0021(5)
C2 0.0268(7) 0.0194(6) 0.0361(7) 0.0016(6) 0.0044(6) 0.0039(5)
C3 0.0286(7) 0.0222(6) 0.0322(7) -0.0017(6) 0.0062(6) 0.0034(5)
C4 0.0229(6) 0.0210(6) 0.0267(7) 0.0037(5) 0.0028(5) 0.0011(5)
C5 0.0232(7) 0.0219(6) 0.0313(7) 0.0024(5) 0.0002(6) -0.0002(5)
C6 0.0232(6) 0.0251(7) 0.0376(8) 0.0046(6) 0.0059(6) -0.0007(5)
C7 0.0314(7) 0.0247(7) 0.0302(7) 0.0045(6) 0.0076(6) 0.0043(6)
C8 0.0307(7) 0.0270(7) 0.0277(7) 0.0026(6) -0.0020(6) 0.0004(6)
C9 0.0253(7) 0.0230(6) 0.0315(7) 0.0042(5) -0.0007(6) -0.0002(5)
C10 0.0299(7) 0.0298(7) 0.0367(7) 0.0002(6) -0.0036(7) -0.0055(6)
C11 0.0397(8) 0.0385(8) 0.0316(7) 0.0066(7) 0.0112(7) 0.0043(7)
C12 0.0260(7) 0.0431(9) 0.0412(9) 0.0106(7) -0.0051(6) -0.0073(7)
C13 0.0215(6) 0.0212(6) 0.0220(6) -0.0017(5) 0.0038(5) 0.0020(5)
C14 0.0224(6) 0.0270(7) 0.0287(7) -0.0048(6) 0.0013(5) -0.0012(5)
C15 0.0256(6) 0.0338(7) 0.0250(6) -0.0035(6) -0.0021(5) 0.0006(6)
C16 0.0260(7) 0.0263(7) 0.0248(6) 0.0004(5) 0.0037(5) 0.0042(5)
C17 0.0198(6) 0.0210(6) 0.0298(7) 0.0005(5) 0.0040(5) 0.0003(5)
C18 0.0207(6) 0.0210(6) 0.0258(6) -0.0021(5) 0.0009(5) 0.0026(5)
C19 0.0308(8) 0.0443(9) 0.0360(8) -0.0032(7) -0.0001(6) -0.0126(7)
C20 0.0348(8) 0.0350(8) 0.0279(7) 0.0058(6) 0.0015(6) 0.0024(6)
C21 0.0262(6) 0.0287(7) 0.0324(7) 0.0017(6) -0.0056(6) -0.0015(5)
C22 0.0259(7) 0.0382(8) 0.0336(7) -0.0006(6) -0.0023(6) -0.0034(6)
C23 0.0279(9) 0.0935(18) 0.0560(12) -0.0247(12) -0.0056(8) -0.0001(10)
C24 0.0439(10) 0.0657(12) 0.0297(8) -0.0140(8) 0.0102(7) -0.0160(9)
C25 0.0607(15) 0.122(2) 0.0565(13) -0.0529(15) 0.0263(11) -0.0371(15)
C26 0.0392(8) 0.0272(7) 0.0383(8) 0.0032(6) 0.0118(7) 0.0106(6)
C27 0.0576(11) 0.0307(8) 0.0451(9) 0.0038(7) 0.0056(9) 0.0141(8)

loop_
_atom_type_symbol
_atom_type_description
_atom_type_scat_dispersion_real
_atom_type_scat_dispersion_imag
_atom_type_scat_source
C C 0.0181 0.0091 'International Tables Vol C Tables 4.2.6.8 and 6.1.1.4'
H H 0.0000 0.0000 'International Tables Vol C Tables 4.2.6.8 and 6.1.1.4'
B B 0.0090 0.0039 'International Tables Vol C Tables 4.2.6.8 and 6.1.1.4'
N N 0.0311 0.0180 'International Tables Vol C Tables 4.2.6.8 and 6.1.1.4'
S S 0.3331 0.5567 'International Tables Vol C Tables 4.2.6.8 and 6.1.1.4'

loop_
_geom_angle_atom_site_label_1
_geom_angle_atom_site_label_2
_geom_angle_atom_site_label_3
_geom_angle
C22 S1 B1 102.80(7)
C24 S2 B1 110.17(8)
C26 S3 B1 98.13(7)
C1 N1 C2 110.90(12)
C1 N1 C4 129.00(11)
C2 N1 C4 120.05(12)
C1 N2 C3 110.99(12)
C1 N2 C13 129.31(11)
C3 N2 C13 119.66(12)
C1 B1 S1 111.89(9)
C1 B1 S3 110.68(9)
S1 B1 S3 111.63(7)
C1 B1 S2 105.84(9)
S1 B1 S2 109.39(7)
S3 B1 S2 107.14(7)
N2 C1 N1 104.33(12)
N2 C1 B1 129.50(12)
N1 C1 B1 125.99(12)
C3 C2 N1 107.06(12)
C2 C3 N2 106.71(12)
C9 C4 C5 122.29(13)
C9 C4 N1 119.04(12)
C5 C4 N1 118.21(12)
C6 C5 C4 117.54(13)
C6 C5 C10 119.92(13)
C4 C5 C10 122.51(13)
C7 C6 C5 122.01(13)
C6 C7 C8 118.34(14)
C6 C7 C11 121.12(14)
C8 C7 C11 120.50(15)
C9 C8 C7 121.98(14)
C4 C9 C8 117.56(13)
C4 C9 C12 122.95(14)
C8 C9 C12 119.32(14)
C14 C13 C18 122.50(13)
C14 C13 N2 119.04(12)
C18 C13 N2 118.22(12)
C15 C14 C13 117.32(13)
C15 C14 C19 120.16(14)
C13 C14 C19 122.52(14)
C14 C15 C16 122.27(13)
C15 C16 C17 118.31(13)
C15 C16 C20 120.57(14)
C17 C16 C20 121.13(13)
C18 C17 C16 121.61(13)
C17 C18 C13 117.93(13)
C17 C18 C21 121.21(13)
C13 C18 C21 120.85(13)
C23 C22 S1 110.18(13)
C25 C24 S2 108.34(14)
C27 C26 S3 112.64(12)

loop_
_geom_bond_atom_site_label_1
_geom_bond_atom_site_label_2
_geom_bond_distance
S1 C22 1.8215(16)
S1 B1 1.9210(15)
S2 C24 1.8131(17)
S2 B1 1.9363(15)
S3 C26 1.8218(16)
S3 B1 1.9277(15)
N1 C1 1.3633(18)
N1 C2 1.3814(18)
N1 C4 1.4528(17)
N2 C1 1.3589(18)
N2 C3 1.3867(18)
N2 C13 1.4474(17)
B1 C1 1.6421(19)
C2 C3 1.346(2)
C4 C9 1.392(2)
C4 C5 1.4009(19)
C5 C6 1.393(2)
C5 C10 1.505(2)
C6 C7 1.386(2)
C7 C8 1.395(2)
C7 C11 1.508(2)
C8 C9 1.392(2)
C9 C12 1.510(2)
C13 C14 1.394(2)
C13 C18 1.3964(19)
C14 C15 1.393(2)
C14 C19 1.505(2)
C15 C16 1.393(2)
C16 C17 1.394(2)
C16 C20 1.505(2)
C17 C18 1.3912(19)
C18 C21 1.5084(19)
C22 C23 1.508(2)
C24 C25 1.503(3)
C26 C27 1.494(2)

loop_
_geom_torsion_atom_site_label_1
_geom_torsion_atom_site_label_2
_geom_torsion_atom_site_label_3
_geom_torsion_atom_site_label_4
_geom_torsion
C22 S1 B1 C1 -78.56(11)
C22 S1 B1 S3 46.09(9)
C22 S1 B1 S2 164.49(8)
C26 S3 B1 C1 179.70(10)
C26 S3 B1 S1 54.38(9)
C26 S3 B1 S2 -65.37(9)
C24 S2 B1 C1 -124.52(11)
C24 S2 B1 S1 -3.82(11)
C24 S2 B1 S3 117.35(10)
C3 N2 C1 N1 -0.60(15)
C13 N2 C1 N1 -178.45(12)
C3 N2 C1 B1 174.61(13)
C13 N2 C1 B1 -3.2(2)
C2 N1 C1 N2 0.77(15)
C4 N1 C1 N2 -176.44(12)
C2 N1 C1 B1 -174.67(12)
C4 N1 C1 B1 8.1(2)
S1 B1 C1 N2 128.74(13)
S3 B1 C1 N2 3.56(18)
S2 B1 C1 N2 -112.19(13)
S1 B1 C1 N1 -57.00(16)
S3 B1 C1 N1 177.82(11)
S2 B1 C1 N1 62.08(15)
C1 N1 C2 C3 -0.66(17)
C4 N1 C2 C3 176.83(13)
N1 C2 C3 N2 0.26(17)
C1 N2 C3 C2 0.22(17)
C13 N2 C3 C2 178.31(12)
C1 N1 C4 C9 -100.19(17)
C2 N1 C4 C9 82.83(17)
C1 N1 C4 C5 87.42(18)
C2 N1 C4 C5 -89.56(16)
C9 C4 C5 C6 5.1(2)
N1 C4 C5 C6 177.24(13)
C9 C4 C5 C10 -173.03(13)
N1 C4 C5 C10 -0.9(2)
C4 C5 C6 C7 -0.6(2)
C10 C5 C6 C7 177.56(14)
C5 C6 C7 C8 -2.4(2)
C5 C6 C7 C11 179.84(14)
C6 C7 C8 C9 1.2(2)
C11 C7 C8 C9 178.96(14)
C5 C4 C9 C8 -6.2(2)
N1 C4 C9 C8 -178.31(13)
C5 C4 C9 C12 168.99(14)
N1 C4 C9 C12 -3.1(2)
C7 C8 C9 C4 3.0(2)
C7 C8 C9 C12 -172.42(14)
C1 N2 C13 C14 -93.51(17)
C3 N2 C13 C14 88.79(16)
C1 N2 C13 C18 91.93(17)
C3 N2 C13 C18 -85.77(16)
C18 C13 C14 C15 -1.9(2)
N2 C13 C14 C15 -176.21(12)
C18 C13 C14 C19 177.55(14)
N2 C13 C14 C19 3.2(2)
C13 C14 C15 C16 0.5(2)
C19 C14 C15 C16 -178.98(15)
C14 C15 C16 C17 -0.2(2)
C14 C15 C16 C20 179.64(14)
C15 C16 C17 C18 1.3(2)
C20 C16 C17 C18 -178.52(13)
C16 C17 C18 C13 -2.6(2)
C16 C17 C18 C21 176.13(13)
C14 C13 C18 C17 3.0(2)
N2 C13 C18 C17 177.32(12)
C14 C13 C18 C21 -175.81(13)
N2 C13 C18 C21 -1.45(19)
B1 S1 C22 C23 -167.43(15)
B1 S2 C24 C25 -160.23(19)
B1 S3 C26 C27 171.28(14)
